data_4076076
loop_
_publ_author_name
'Gostevskii, Boris'
'Kalikhman, Inna'
'Tessier, Claire A.'
'Panzner, Matthew J.'
'Youngs, Wiley J.'
'Kost, Daniel'

_publ_section_title
;
 Hexacoordinate Complexes of Silacyclobutane:&#x00A0; Spontaneous Ring
 Opening and Rearrangement
;
_journal_issue 24
_journal_name_full Organometallics
_journal_page_first 5786
_journal_paper_doi 10.1021/om0505559
_journal_volume 24
_journal_year 2005
_chemical_formula_moiety 'C23 H28 N4 O2 Si'
_chemical_formula_sum 'C23 H28 N4 O2 Si'
_chemical_formula_weight 420.58
_chemical_name_common 4b
_chemical_name_systematic
; 
 ? 
;
_space_group_IT_number 29
_symmetry_cell_setting orthorhombic
_symmetry_space_group_name_Hall 'P 2c -2ac'
_symmetry_space_group_name_H-M 'P c a 21'
_atom_sites_solution_hydrogens geom
_atom_sites_solution_primary direct
_atom_sites_solution_secondary difmap
_audit_creation_method SHELXL-97
_cell_angle_alpha 90.00
_cell_angle_beta 90.00
_cell_angle_gamma 90.00
_cell_formula_units_Z 8
_cell_length_a 11.1551(10)
_cell_length_b 9.0352(8)
_cell_length_c 43.602(4)
_cell_measurement_reflns_used 4244
_cell_measurement_temperature 100(2)
_cell_measurement_theta_max 22.53
_cell_measurement_theta_min 2.25
_cell_volume 4394.6(7)
_computing_cell_refinement 'Bruker SMART'
_computing_data_collection 'Bruker SMART'
_computing_data_reduction 'Bruker SAINT'
_computing_molecular_graphics 'Bruker SHELXTL'
_computing_publication_material 'Bruker SHELXTL'
_computing_structure_refinement 'SHELXL-97 (Sheldrick, 1997)'
_computing_structure_solution 'SHELXS-97 (Sheldrick, 1990)'
_diffrn_ambient_temperature 100(2)
_diffrn_measured_fraction_theta_full 0.981
_diffrn_measured_fraction_theta_max 0.981
_diffrn_measurement_device_type 'CCD area detector'
_diffrn_measurement_method 'phi and omega scans'
_diffrn_radiation_monochromator graphite
_diffrn_radiation_source 'fine-focus sealed tube'
_diffrn_radiation_type MoK\a
_diffrn_radiation_wavelength 0.71073
_diffrn_reflns_av_R_equivalents 0.0694
_diffrn_reflns_av_sigmaI/netI 0.0747
_diffrn_reflns_limit_h_max 14
_diffrn_reflns_limit_h_min -14
_diffrn_reflns_limit_k_max 11
_diffrn_reflns_limit_k_min -12
_diffrn_reflns_limit_l_max 56
_diffrn_reflns_limit_l_min -56
_diffrn_reflns_number 36931
_diffrn_reflns_theta_full 28.34
_diffrn_reflns_theta_max 28.34
_diffrn_reflns_theta_min 1.87
_exptl_absorpt_coefficient_mu 0.134
_exptl_absorpt_correction_T_max 0.9711
_exptl_absorpt_correction_T_min 0.9373
_exptl_absorpt_correction_type multi-scan
_exptl_absorpt_process_details SADABS
_exptl_crystal_colour orange
_exptl_crystal_density_diffrn 1.271
_exptl_crystal_density_method 'not measured'
_exptl_crystal_description block
_exptl_crystal_F_000 1792
_exptl_crystal_size_max 0.49
_exptl_crystal_size_mid 0.29
_exptl_crystal_size_min 0.22
_refine_diff_density_max 0.464
_refine_diff_density_min -0.446
_refine_diff_density_rms 0.072
_refine_ls_abs_structure_details 'Flack H D (1983), Acta Cryst. A39, 876-881'
_refine_ls_abs_structure_Flack 0.56(15)
_refine_ls_extinction_method none
_refine_ls_goodness_of_fit_ref 1.165
_refine_ls_hydrogen_treatment constr
_refine_ls_matrix_type full
_refine_ls_number_parameters 550
_refine_ls_number_reflns 10464
_refine_ls_number_restraints 1
_refine_ls_restrained_S_all 1.165
_refine_ls_R_factor_all 0.0880
_refine_ls_R_factor_gt 0.0716
_refine_ls_shift/su_max 0.001
_refine_ls_shift/su_mean 0.000
_refine_ls_structure_factor_coef Fsqd
_refine_ls_weighting_details 'calc w=1/[\s^2^(Fo^2^)+(0.0461P)^2^+2.9777P] where P=(Fo^2^+2Fc^2^)/3'
_refine_ls_weighting_scheme calc
_refine_ls_wR_factor_gt 0.1413
_refine_ls_wR_factor_ref 0.1473
_reflns_number_gt 8785
_reflns_number_total 10464
_reflns_threshold_expression >2sigma(I)
_cod_data_source_file om0505559si20050901_075616.cif
_cod_data_source_block mp
_cod_depositor_comments
;
The following automatic conversions were performed:

'_symmetry_cell_setting' value 'Orthorhombic' changed to
'orthorhombic' according to
/home/saulius/struct/CIF-dictionaries/cif_core.dic dictionary named
'cif_core.dic' version 2.4.1 from 2010-06-29.

Automatic conversion script
Id: cif_fix_values 1715 2011-07-08 13:25:40Z adriana 
;
_cod_original_sg_symbol_H-M 'Pca2(1) '
_cod_database_code 4076076

loop_
_symmetry_equiv_pos_as_xyz
'x, y, z'
'-x, -y, z+1/2'
'x+1/2, -y, z'
'-x+1/2, y, z+1/2'

loop_
_atom_site_label
_atom_site_type_symbol
_atom_site_fract_x
_atom_site_fract_y
_atom_site_fract_z
_atom_site_U_iso_or_equiv
_atom_site_adp_type
_atom_site_occupancy
_atom_site_symmetry_multiplicity
_atom_site_calc_flag
_atom_site_refinement_flags
Si1 Si 0.16429(9) 0.64790(11) 0.31869(2) 0.0159(2) Uani 1 1 d .
Si2 Si 0.56187(9) 0.84723(11) 0.06878(2) 0.0169(2) Uani 1 1 d .
O1 O 0.2394(2) 0.7987(3) 0.30338(5) 0.0199(6) Uani 1 1 d .
O2 O 0.2732(2) 0.6343(3) 0.34732(6) 0.0195(5) Uani 1 1 d .
O3 O 0.4552(2) 0.8481(3) 0.03974(6) 0.0223(6) Uani 1 1 d .
O4 O 0.4897(2) 0.6957(3) 0.08490(5) 0.0189(5) Uani 1 1 d .
N1 N 0.2134(3) 0.6713(3) 0.25944(7) 0.0181(7) Uani 1 1 d .
N2 N 0.1545(3) 0.5823(3) 0.28089(6) 0.0154(6) Uani 1 1 d .
N3 N 0.1320(3) 0.4450(3) 0.33378(7) 0.0180(6) Uani 1 1 d .
N4 N 0.1910(3) 0.4116(4) 0.36106(7) 0.0201(7) Uani 1 1 d .
N5 N 0.5328(3) 1.0683(4) 0.02273(8) 0.0256(8) Uani 1 1 d .
N6 N 0.5883(3) 1.0477(4) 0.05168(7) 0.0225(7) Uani 1 1 d .
N7 N 0.5657(3) 0.9218(4) 0.10561(7) 0.0192(7) Uani 1 1 d .
N8 N 0.5059(3) 0.8369(3) 0.12779(7) 0.0167(6) Uani 1 1 d .
C1 C 0.2539(3) 0.7867(4) 0.27293(8) 0.0154(7) Uani 1 1 d .
C2 C 0.3237(3) 0.8986(4) 0.25618(8) 0.0170(7) Uani 1 1 d .
C3 C 0.3834(3) 1.0102(4) 0.27180(9) 0.0213(8) Uani 1 1 d .
H3 H 0.3745 1.0190 0.2934 0.026 Uiso 1 1 calc R
C4 C 0.4562(3) 1.1095(4) 0.25596(9) 0.0229(8) Uani 1 1 d .
H4 H 0.4967 1.1860 0.2667 0.028 Uiso 1 1 calc R
C5 C 0.4693(4) 1.0965(4) 0.22480(9) 0.0243(9) Uani 1 1 d .
H5 H 0.5207 1.1626 0.2141 0.029 Uiso 1 1 calc R
C6 C 0.4075(3) 0.9864(4) 0.20869(10) 0.0253(9) Uani 1 1 d .
H6 H 0.4154 0.9793 0.1870 0.030 Uiso 1 1 calc R
C7 C 0.3356(4) 0.8889(4) 0.22424(9) 0.0243(8) Uani 1 1 d .
H7 H 0.2936 0.8142 0.2133 0.029 Uiso 1 1 calc R
C8 C 0.1056(3) 0.4455(4) 0.26777(8) 0.0193(8) Uani 1 1 d .
C9 C 0.0154(3) 0.3812(5) 0.29072(8) 0.0215(8) Uani 1 1 d .
H9A H -0.0484 0.4550 0.2947 0.026 Uiso 1 1 calc R
H9B H -0.0226 0.2922 0.2817 0.026 Uiso 1 1 calc R
C10 C 0.0737(3) 0.3409(4) 0.32012(9) 0.0207(8) Uani 1 1 d .
C11 C 0.2638(3) 0.5201(4) 0.36658(8) 0.0176(8) Uani 1 1 d .
C12 C 0.3393(3) 0.5183(4) 0.39415(8) 0.0175(7) Uani 1 1 d .
C13 C 0.3260(4) 0.4031(5) 0.41496(8) 0.0266(9) Uani 1 1 d .
H13 H 0.2655 0.3309 0.4116 0.032 Uiso 1 1 calc R
C14 C 0.3992(4) 0.3914(5) 0.44047(9) 0.0335(10) Uani 1 1 d .
H14 H 0.3889 0.3126 0.4547 0.040 Uiso 1 1 calc R
C15 C 0.4868(4) 0.4952(6) 0.44490(10) 0.0364(11) Uani 1 1 d .
H15 H 0.5387 0.4872 0.4621 0.044 Uiso 1 1 calc R
C16 C 0.5003(4) 0.6105(5) 0.42487(10) 0.0368(11) Uani 1 1 d .
H16 H 0.5603 0.6830 0.4285 0.044 Uiso 1 1 calc R
C17 C 0.4262(4) 0.6221(5) 0.39914(9) 0.0279(9) Uani 1 1 d .
H17 H 0.4362 0.7019 0.3852 0.033 Uiso 1 1 calc R
C18 C 0.2046(4) 0.3344(4) 0.26111(9) 0.0235(8) Uani 1 1 d .
H18A H 0.2596 0.3757 0.2458 0.035 Uiso 1 1 calc R
H18B H 0.1692 0.2428 0.2532 0.035 Uiso 1 1 calc R
H18C H 0.2487 0.3131 0.2800 0.035 Uiso 1 1 calc R
C19 C 0.0369(3) 0.4786(5) 0.23809(8) 0.0217(8) Uani 1 1 d .
H19A H -0.0262 0.5514 0.2423 0.033 Uiso 1 1 calc R
H19B H 0.0006 0.3872 0.2303 0.033 Uiso 1 1 calc R
H19C H 0.0923 0.5184 0.2227 0.033 Uiso 1 1 calc R
C20 C 0.0632(4) 0.1864(5) 0.33189(10) 0.0353(11) Uani 1 1 d .
H20A H 0.1095 0.1196 0.3187 0.053 Uiso 1 1 calc R
H20B H -0.0212 0.1563 0.3318 0.053 Uiso 1 1 calc R
H20C H 0.0945 0.1817 0.3529 0.053 Uiso 1 1 calc R
C21 C 0.0285(4) 0.7383(5) 0.33536(9) 0.0275(9) Uani 1 1 d .
H21A H 0.0034 0.8182 0.3212 0.033 Uiso 1 1 calc R
H21B H -0.0368 0.6641 0.3357 0.033 Uiso 1 1 calc R
C22 C 0.0386(4) 0.8037(5) 0.36715(10) 0.0337(10) Uani 1 1 d .
H22A H 0.1087 0.8709 0.3679 0.040 Uiso 1 1 calc R
H22B H 0.0524 0.7231 0.3821 0.040 Uiso 1 1 calc R
C23 C -0.0736(5) 0.8897(5) 0.37643(12) 0.0433(12) Uani 1 1 d .
H23A H -0.0851 0.9733 0.3624 0.065 Uiso 1 1 calc R
H23B H -0.0643 0.9266 0.3974 0.065 Uiso 1 1 calc R
H23C H -0.1436 0.8242 0.3754 0.065 Uiso 1 1 calc R
C24 C 0.4672(3) 0.9524(4) 0.01878(8) 0.0181(8) Uani 1 1 d .
C25 C 0.3998(4) 0.9321(4) -0.01027(9) 0.0236(8) Uani 1 1 d .
C26 C 0.3285(4) 0.8088(5) -0.01433(10) 0.0316(10) Uani 1 1 d .
H26 H 0.3221 0.7379 0.0017 0.038 Uiso 1 1 calc R
C27 C 0.2658(4) 0.7867(5) -0.04146(9) 0.0390(11) Uani 1 1 d .
H27 H 0.2168 0.7016 -0.0440 0.047 Uiso 1 1 calc R
C28 C 0.2752(5) 0.8889(5) -0.06469(10) 0.0433(12) Uani 1 1 d .
H28 H 0.2306 0.8763 -0.0831 0.052 Uiso 1 1 calc R
C29 C 0.3500(6) 1.0109(6) -0.06125(11) 0.0577(16) Uani 1 1 d .
H29 H 0.3587 1.0795 -0.0776 0.069 Uiso 1 1 calc R
C30 C 0.4117(5) 1.0328(5) -0.03426(10) 0.0447(13) Uani 1 1 d .
H30 H 0.4624 1.1166 -0.0320 0.054 Uiso 1 1 calc R
C31 C 0.6444(3) 1.1584(5) 0.06354(10) 0.0271(10) Uani 1 1 d .
C32 C 0.6982(3) 1.1285(4) 0.09467(8) 0.0204(8) Uani 1 1 d .
H32A H 0.7293 1.2227 0.1031 0.024 Uiso 1 1 calc R
H32B H 0.7673 1.0608 0.0921 0.024 Uiso 1 1 calc R
C33 C 0.6115(3) 1.0602(4) 0.11818(8) 0.0167(7) Uani 1 1 d .
C34 C 0.4688(3) 0.7170(4) 0.11491(8) 0.0153(7) Uani 1 1 d .
C35 C 0.3980(3) 0.6053(4) 0.13175(8) 0.0173(7) Uani 1 1 d .
C36 C 0.3845(3) 0.6167(4) 0.16309(9) 0.0210(8) Uani 1 1 d .
H36 H 0.4259 0.6920 0.1740 0.025 Uiso 1 1 calc R
C37 C 0.3107(3) 0.5184(4) 0.17879(9) 0.0242(8) Uani 1 1 d .
H37 H 0.3021 0.5272 0.2004 0.029 Uiso 1 1 calc R
C38 C 0.2498(3) 0.4080(4) 0.16330(9) 0.0237(8) Uani 1 1 d .
H38 H 0.1992 0.3411 0.1740 0.028 Uiso 1 1 calc R
C39 C 0.2642(3) 0.3972(4) 0.13184(9) 0.0231(8) Uani 1 1 d .
H39 H 0.2230 0.3215 0.1210 0.028 Uiso 1 1 calc R
C40 C 0.3367(3) 0.4933(4) 0.11595(9) 0.0192(8) Uani 1 1 d .
H40 H 0.3452 0.4839 0.0944 0.023 Uiso 1 1 calc R
C41 C 0.6494(4) 1.3080(5) 0.05114(9) 0.0305(10) Uani 1 1 d .
H41A H 0.6217 1.3072 0.0298 0.046 Uiso 1 1 calc R
H41B H 0.7321 1.3443 0.0519 0.046 Uiso 1 1 calc R
H41C H 0.5977 1.3731 0.0633 0.046 Uiso 1 1 calc R
C42 C 0.5084(4) 1.1696(4) 0.12440(9) 0.0222(8) Uani 1 1 d .
H42A H 0.4684 1.1941 0.1050 0.033 Uiso 1 1 calc R
H42B H 0.5406 1.2600 0.1337 0.033 Uiso 1 1 calc R
H42C H 0.4505 1.1242 0.1384 0.033 Uiso 1 1 calc R
C43 C 0.6832(3) 1.0333(4) 0.14760(9) 0.0217(8) Uani 1 1 d .
H43A H 0.6309 0.9891 0.1632 0.033 Uiso 1 1 calc R
H43B H 0.7147 1.1276 0.1552 0.033 Uiso 1 1 calc R
H43C H 0.7500 0.9660 0.1433 0.033 Uiso 1 1 calc R
C44 C 0.7018(3) 0.7635(4) 0.05267(8) 0.0213(8) Uani 1 1 d .
H44A H 0.7672 0.8372 0.0544 0.026 Uiso 1 1 calc R
H44B H 0.7241 0.6776 0.0656 0.026 Uiso 1 1 calc R
C45 C 0.6953(4) 0.7127(5) 0.01975(10) 0.0346(10) Uani 1 1 d .
H45A H 0.6815 0.7999 0.0065 0.042 Uiso 1 1 calc R
H45B H 0.6257 0.6457 0.0174 0.042 Uiso 1 1 calc R
C46 C 0.8081(4) 0.6325(6) 0.00881(12) 0.0439(12) Uani 1 1 d .
H46A H 0.8771 0.6993 0.0103 0.066 Uiso 1 1 calc R
H46B H 0.7976 0.6018 -0.0126 0.066 Uiso 1 1 calc R
H46C H 0.8219 0.5451 0.0216 0.066 Uiso 1 1 calc R

loop_
_atom_site_aniso_label
_atom_site_aniso_U_11
_atom_site_aniso_U_22
_atom_site_aniso_U_33
_atom_site_aniso_U_23
_atom_site_aniso_U_13
_atom_site_aniso_U_12
Si1 0.0126(5) 0.0199(5) 0.0152(5) -0.0007(4) 0.0004(4) -0.0001(4)
Si2 0.0142(5) 0.0217(5) 0.0147(5) 0.0009(4) -0.0002(4) -0.0003(4)
O1 0.0228(14) 0.0211(13) 0.0157(13) -0.0006(10) 0.0010(10) -0.0023(11)
O2 0.0156(13) 0.0254(14) 0.0177(12) 0.0046(11) -0.0038(10) -0.0071(11)
O3 0.0192(14) 0.0308(15) 0.0170(13) 0.0052(11) -0.0020(10) 0.0019(12)
O4 0.0229(14) 0.0180(13) 0.0156(12) 0.0029(10) 0.0018(10) -0.0037(11)
N1 0.0105(15) 0.0217(16) 0.0222(16) 0.0041(13) -0.0001(12) -0.0008(13)
N2 0.0133(16) 0.0233(16) 0.0097(14) -0.0024(13) -0.0020(11) -0.0032(12)
N3 0.0141(15) 0.0244(16) 0.0156(15) 0.0011(13) -0.0018(12) -0.0032(13)
N4 0.0212(17) 0.0247(17) 0.0144(15) -0.0004(13) -0.0026(12) -0.0046(14)
N5 0.0281(19) 0.0286(19) 0.0200(17) 0.0043(14) -0.0014(14) 0.0031(15)
N6 0.0170(15) 0.0319(18) 0.0187(16) 0.0030(14) 0.0020(12) -0.0003(14)
N7 0.0136(16) 0.0205(16) 0.0236(17) 0.0041(13) 0.0037(13) -0.0032(13)
N8 0.0146(16) 0.0187(15) 0.0169(14) 0.0038(12) -0.0001(12) 0.0007(13)
C1 0.0110(16) 0.0199(17) 0.0154(17) -0.0007(15) -0.0012(13) 0.0046(14)
C2 0.0146(17) 0.0169(17) 0.0195(18) 0.0011(14) -0.0016(14) 0.0023(15)
C3 0.0157(17) 0.026(2) 0.0222(19) -0.0002(16) -0.0005(14) 0.0040(17)
C4 0.0140(18) 0.0237(19) 0.031(2) -0.0035(17) -0.0046(16) -0.0005(16)
C5 0.020(2) 0.023(2) 0.030(2) 0.0065(17) 0.0051(16) -0.0048(17)
C6 0.022(2) 0.031(2) 0.023(2) 0.0011(17) 0.0003(15) -0.0059(19)
C7 0.022(2) 0.026(2) 0.025(2) -0.0007(17) -0.0048(16) -0.0001(17)
C8 0.0136(18) 0.0253(19) 0.0192(18) -0.0041(16) -0.0015(14) -0.0042(15)
C9 0.0154(19) 0.031(2) 0.0177(18) -0.0035(16) -0.0036(14) -0.0086(16)
C10 0.0219(19) 0.0205(18) 0.0197(18) 0.0010(16) 0.0044(16) -0.0060(15)
C11 0.0137(17) 0.0209(18) 0.0181(18) 0.0004(15) 0.0028(13) 0.0042(15)
C12 0.0147(17) 0.025(2) 0.0134(16) -0.0034(14) 0.0027(13) 0.0062(15)
C13 0.030(2) 0.030(2) 0.0199(19) 0.0006(16) -0.0021(16) 0.0041(18)
C14 0.041(3) 0.043(3) 0.0168(19) 0.0029(18) -0.0030(17) 0.006(2)
C15 0.021(2) 0.065(3) 0.023(2) -0.011(2) -0.0053(16) 0.013(2)
C16 0.021(2) 0.053(3) 0.036(2) -0.007(2) -0.0049(18) -0.007(2)
C17 0.024(2) 0.036(2) 0.023(2) -0.0069(17) 0.0047(16) -0.0044(18)
C18 0.018(2) 0.024(2) 0.029(2) 0.0009(17) -0.0006(16) -0.0041(16)
C19 0.0148(17) 0.033(2) 0.0171(19) -0.0037(16) -0.0023(14) -0.0057(17)
C20 0.043(3) 0.033(2) 0.030(2) 0.0032(19) -0.0032(19) -0.018(2)
C21 0.021(2) 0.037(2) 0.024(2) 0.0015(18) 0.0055(16) 0.0094(19)
C22 0.033(2) 0.033(2) 0.034(2) -0.0021(19) 0.0100(19) 0.0032(19)
C23 0.048(3) 0.030(2) 0.052(3) -0.001(2) 0.029(2) 0.001(2)
C24 0.0177(18) 0.0192(18) 0.0173(18) 0.0001(15) 0.0018(14) 0.0052(15)
C25 0.028(2) 0.0207(19) 0.0221(19) -0.0036(15) -0.0015(16) 0.0108(17)
C26 0.023(2) 0.040(2) 0.032(2) 0.0051(19) -0.0044(17) -0.0038(19)
C27 0.040(3) 0.048(3) 0.029(2) 0.004(2) -0.0149(19) -0.009(2)
C28 0.061(3) 0.036(3) 0.032(2) -0.005(2) -0.025(2) 0.007(2)
C29 0.111(5) 0.035(3) 0.027(2) 0.006(2) -0.026(3) 0.010(3)
C30 0.079(4) 0.024(2) 0.032(2) -0.0021(18) -0.023(2) -0.007(2)
C31 0.0132(19) 0.042(2) 0.026(2) -0.0012(19) 0.0067(15) -0.0058(18)
C32 0.0163(19) 0.0209(19) 0.024(2) 0.0028(16) 0.0048(15) -0.0044(15)
C33 0.0175(18) 0.0204(18) 0.0122(17) 0.0030(14) 0.0015(14) -0.0038(15)
C34 0.0112(17) 0.0188(17) 0.0158(17) 0.0052(14) -0.0022(13) 0.0022(14)
C35 0.0096(17) 0.0213(19) 0.0212(18) 0.0020(15) 0.0004(14) 0.0038(14)
C36 0.0181(19) 0.0230(19) 0.0218(19) -0.0021(16) -0.0022(15) -0.0060(16)
C37 0.027(2) 0.030(2) 0.0153(19) 0.0028(16) 0.0026(15) 0.0009(19)
C38 0.018(2) 0.026(2) 0.027(2) 0.0034(17) 0.0014(16) -0.0041(17)
C39 0.017(2) 0.0226(19) 0.029(2) -0.0049(17) -0.0011(16) -0.0049(16)
C40 0.0174(17) 0.0225(19) 0.0176(18) -0.0039(15) -0.0005(14) -0.0005(17)
C41 0.037(2) 0.034(2) 0.021(2) 0.0038(18) 0.0027(17) -0.0097(19)
C42 0.021(2) 0.0182(18) 0.027(2) -0.0024(16) 0.0009(16) 0.0025(16)
C43 0.0169(18) 0.026(2) 0.022(2) 0.0002(16) -0.0027(15) -0.0027(16)
C44 0.0127(18) 0.026(2) 0.025(2) 0.0037(17) 0.0007(15) 0.0013(16)
C45 0.027(2) 0.041(3) 0.036(2) -0.013(2) 0.0052(19) 0.006(2)
C46 0.029(3) 0.054(3) 0.049(3) -0.015(2) 0.006(2) 0.007(2)

loop_
_atom_type_symbol
_atom_type_description
_atom_type_scat_dispersion_real
_atom_type_scat_dispersion_imag
_atom_type_scat_source
C C 0.0033 0.0016 'International Tables Vol C Tables 4.2.6.8 and 6.1.1.4'
H H 0.0000 0.0000 'International Tables Vol C Tables 4.2.6.8 and 6.1.1.4'
N N 0.0061 0.0033 'International Tables Vol C Tables 4.2.6.8 and 6.1.1.4'
O O 0.0106 0.0060 'International Tables Vol C Tables 4.2.6.8 and 6.1.1.4'
Si Si 0.0817 0.0704 'International Tables Vol C Tables 4.2.6.8 and 6.1.1.4'

loop_
_geom_angle_atom_site_label_1
_geom_angle_atom_site_label_2
_geom_angle_atom_site_label_3
_geom_angle
O1 Si1 O2 89.66(12)
O1 Si1 N2 86.21(13)
O2 Si1 N2 133.68(14)
O1 Si1 C21 101.45(17)
O2 Si1 C21 108.49(16)
N2 Si1 C21 117.56(17)
O1 Si1 N3 160.63(13)
O2 Si1 N3 79.87(12)
N2 Si1 N3 89.31(13)
C21 Si1 N3 97.34(17)
O4 Si2 O3 88.91(13)
O4 Si2 N7 86.75(14)
O3 Si2 N7 133.39(14)
O4 Si2 C44 102.73(16)
O3 Si2 C44 107.44(15)
N7 Si2 C44 118.78(16)
O4 Si2 N6 160.41(14)
O3 Si2 N6 79.83(13)
N7 Si2 N6 89.40(14)
C44 Si2 N6 95.96(16)
C1 O1 Si1 112.1(2)
C11 O2 Si1 116.7(2)
C24 O3 Si2 116.0(2)
C34 O4 Si2 111.2(2)
C1 N1 N2 109.1(3)
N1 N2 C8 113.5(3)
N1 N2 Si1 113.9(2)
C8 N2 Si1 132.4(2)
C10 N3 N4 118.4(3)
C10 N3 Si1 127.9(3)
N4 N3 Si1 113.5(2)
C11 N4 N3 106.9(3)
C24 N5 N6 105.1(3)
C31 N6 N5 117.9(3)
C31 N6 Si2 129.1(3)
N5 N6 Si2 112.9(2)
N8 N7 C33 112.1(3)
N8 N7 Si2 114.3(2)
C33 N7 Si2 133.4(2)
C34 N8 N7 108.2(3)
N1 C1 O1 118.6(3)
N1 C1 C2 121.3(3)
O1 C1 C2 120.0(3)
C3 C2 C7 119.2(3)
C3 C2 C1 120.7(3)
C7 C2 C1 120.0(3)
C2 C3 C4 120.3(4)
C2 C3 H3 119.8
C4 C3 H3 119.8
C5 C4 C3 119.9(4)
C5 C4 H4 120.1
C3 C4 H4 120.1
C4 C5 C6 120.4(4)
C4 C5 H5 119.8
C6 C5 H5 119.8
C7 C6 C5 119.8(4)
C7 C6 H6 120.1
C5 C6 H6 120.1
C6 C7 C2 120.4(4)
C6 C7 H7 119.8
C2 C7 H7 119.8
N2 C8 C18 111.1(3)
N2 C8 C9 108.0(3)
C18 C8 C9 110.6(3)
N2 C8 C19 110.5(3)
C18 C8 C19 109.3(3)
C9 C8 C19 107.3(3)
C10 C9 C8 111.7(3)
C10 C9 H9A 109.3
C8 C9 H9A 109.3
C10 C9 H9B 109.3
C8 C9 H9B 109.3
H9A C9 H9B 107.9
N3 C10 C9 116.2(3)
N3 C10 C20 124.3(4)
C9 C10 C20 119.5(3)
N4 C11 O2 121.2(3)
N4 C11 C12 120.2(3)
O2 C11 C12 118.6(3)
C17 C12 C13 119.1(4)
C17 C12 C11 122.0(3)
C13 C12 C11 118.8(3)
C14 C13 C12 121.3(4)
C14 C13 H13 119.4
C12 C13 H13 119.4
C15 C14 C13 118.9(4)
C15 C14 H14 120.6
C13 C14 H14 120.6
C14 C15 C16 120.7(4)
C14 C15 H15 119.6
C16 C15 H15 119.6
C15 C16 C17 120.3(4)
C15 C16 H16 119.8
C17 C16 H16 119.8
C12 C17 C16 119.7(4)
C12 C17 H17 120.1
C16 C17 H17 120.1
C8 C18 H18A 109.5
C8 C18 H18B 109.5
H18A C18 H18B 109.5
C8 C18 H18C 109.5
H18A C18 H18C 109.5
H18B C18 H18C 109.5
C8 C19 H19A 109.5
C8 C19 H19B 109.5
H19A C19 H19B 109.5
C8 C19 H19C 109.5
H19A C19 H19C 109.5
H19B C19 H19C 109.5
C10 C20 H20A 109.5
C10 C20 H20B 109.5
H20A C20 H20B 109.5
C10 C20 H20C 109.5
H20A C20 H20C 109.5
H20B C20 H20C 109.5
C22 C21 Si1 117.9(3)
C22 C21 H21A 107.8
Si1 C21 H21A 107.8
C22 C21 H21B 107.8
Si1 C21 H21B 107.8
H21A C21 H21B 107.2
C21 C22 C23 112.4(4)
C21 C22 H22A 109.1
C23 C22 H22A 109.1
C21 C22 H22B 109.1
C23 C22 H22B 109.1
H22A C22 H22B 107.9
C22 C23 H23A 109.5
C22 C23 H23B 109.5
H23A C23 H23B 109.5
C22 C23 H23C 109.5
H23A C23 H23C 109.5
H23B C23 H23C 109.5
N5 C24 O3 123.0(3)
N5 C24 C25 120.1(3)
O3 C24 C25 116.8(3)
C26 C25 C30 119.1(4)
C26 C25 C24 120.1(3)
C30 C25 C24 120.8(4)
C25 C26 C27 121.0(4)
C25 C26 H26 119.5
C27 C26 H26 119.5
C28 C27 C26 119.5(4)
C28 C27 H27 120.2
C26 C27 H27 120.2
C27 C28 C29 119.9(4)
C27 C28 H28 120.0
C29 C28 H28 120.0
C30 C29 C28 120.4(5)
C30 C29 H29 119.8
C28 C29 H29 119.8
C29 C30 C25 120.0(4)
C29 C30 H30 120.0
C25 C30 H30 120.0
N6 C31 C41 126.1(4)
N6 C31 C32 114.5(4)
C41 C31 C32 119.0(4)
C31 C32 C33 114.9(3)
C31 C32 H32A 108.5
C33 C32 H32A 108.5
C31 C32 H32B 108.5
C33 C32 H32B 108.5
H32A C32 H32B 107.5
N7 C33 C43 111.2(3)
N7 C33 C32 108.3(3)
C43 C33 C32 107.1(3)
N7 C33 C42 110.8(3)
C43 C33 C42 110.2(3)
C32 C33 C42 109.3(3)
N8 C34 O4 119.3(3)
N8 C34 C35 122.0(3)
O4 C34 C35 118.6(3)
C36 C35 C40 119.2(3)
C36 C35 C34 120.0(3)
C40 C35 C34 120.6(3)
C35 C36 C37 120.3(4)
C35 C36 H36 119.9
C37 C36 H36 119.9
C38 C37 C36 120.7(4)
C38 C37 H37 119.6
C36 C37 H37 119.6
C37 C38 C39 118.6(4)
C37 C38 H38 120.7
C39 C38 H38 120.7
C40 C39 C38 121.5(4)
C40 C39 H39 119.2
C38 C39 H39 119.2
C39 C40 C35 119.7(3)
C39 C40 H40 120.2
C35 C40 H40 120.2
C31 C41 H41A 109.5
C31 C41 H41B 109.5
H41A C41 H41B 109.5
C31 C41 H41C 109.5
H41A C41 H41C 109.5
H41B C41 H41C 109.5
C33 C42 H42A 109.5
C33 C42 H42B 109.5
H42A C42 H42B 109.5
C33 C42 H42C 109.5
H42A C42 H42C 109.5
H42B C42 H42C 109.5
C33 C43 H43A 109.5
C33 C43 H43B 109.5
H43A C43 H43B 109.5
C33 C43 H43C 109.5
H43A C43 H43C 109.5
H43B C43 H43C 109.5
C45 C44 Si2 116.1(3)
C45 C44 H44A 108.3
Si2 C44 H44A 108.3
C45 C44 H44B 108.3
Si2 C44 H44B 108.3
H44A C44 H44B 107.4
C44 C45 C46 113.7(4)
C44 C45 H45A 108.8
C46 C45 H45A 108.8
C44 C45 H45B 108.8
C46 C45 H45B 108.8
H45A C45 H45B 107.7
C45 C46 H46A 109.5
C45 C46 H46B 109.5
H46A C46 H46B 109.5
C45 C46 H46C 109.5
H46A C46 H46C 109.5
H46B C46 H46C 109.5

loop_
_geom_bond_atom_site_label_1
_geom_bond_atom_site_label_2
_geom_bond_distance
Si1 O1 1.733(3)
Si1 O2 1.746(3)
Si1 N2 1.755(3)
Si1 C21 1.868(4)
Si1 N3 1.981(3)
Si2 O4 1.737(3)
Si2 O3 1.737(3)
Si2 N7 1.742(3)
Si2 C44 1.872(4)
Si2 N6 1.981(3)
O1 C1 1.342(4)
O2 C11 1.335(4)
O3 C24 1.319(4)
O4 C34 1.343(4)
N1 C1 1.280(5)
N1 N2 1.398(4)
N2 C8 1.467(5)
N3 C10 1.289(4)
N3 N4 1.393(4)
N4 C11 1.295(5)
N5 C24 1.289(5)
N5 N6 1.418(4)
N6 C31 1.289(5)
N7 N8 1.403(4)
N7 C33 1.458(5)
N8 C34 1.288(5)
C1 C2 1.470(5)
C2 C3 1.387(5)
C2 C7 1.402(5)
C3 C4 1.393(5)
C3 H3 0.9500
C4 C5 1.372(6)
C4 H4 0.9500
C5 C6 1.399(5)
C5 H5 0.9500
C6 C7 1.371(5)
C6 H6 0.9500
C7 H7 0.9500
C8 C18 1.520(5)
C8 C9 1.533(5)
C8 C19 1.533(5)
C9 C10 1.483(5)
C9 H9A 0.9900
C9 H9B 0.9900
C10 C20 1.492(5)
C11 C12 1.468(5)
C12 C17 1.367(5)
C12 C13 1.389(5)
C13 C14 1.384(5)
C13 H13 0.9500
C14 C15 1.368(6)
C14 H14 0.9500
C15 C16 1.368(7)
C15 H15 0.9500
C16 C17 1.397(6)
C16 H16 0.9500
C17 H17 0.9500
C18 H18A 0.9800
C18 H18B 0.9800
C18 H18C 0.9800
C19 H19A 0.9800
C19 H19B 0.9800
C19 H19C 0.9800
C20 H20A 0.9800
C20 H20B 0.9800
C20 H20C 0.9800
C21 C22 1.512(6)
C21 H21A 0.9900
C21 H21B 0.9900
C22 C23 1.527(6)
C22 H22A 0.9900
C22 H22B 0.9900
C23 H23A 0.9800
C23 H23B 0.9800
C23 H23C 0.9800
C24 C25 1.484(5)
C25 C26 1.380(6)
C25 C30 1.393(6)
C26 C27 1.388(5)
C26 H26 0.9500
C27 C28 1.375(6)
C27 H27 0.9500
C28 C29 1.390(7)
C28 H28 0.9500
C29 C30 1.378(6)
C29 H29 0.9500
C30 H30 0.9500
C31 C41 1.457(6)
C31 C32 1.508(6)
C32 C33 1.538(5)
C32 H32A 0.9900
C32 H32B 0.9900
C33 C43 1.531(5)
C33 C42 1.541(5)
C34 C35 1.478(5)
C35 C36 1.379(5)
C35 C40 1.402(5)
C36 C37 1.391(5)
C36 H36 0.9500
C37 C38 1.383(6)
C37 H37 0.9500
C38 C39 1.384(5)
C38 H38 0.9500
C39 C40 1.374(5)
C39 H39 0.9500
C40 H40 0.9500
C41 H41A 0.9800
C41 H41B 0.9800
C41 H41C 0.9800
C42 H42A 0.9800
C42 H42B 0.9800
C42 H42C 0.9800
C43 H43A 0.9800
C43 H43B 0.9800
C43 H43C 0.9800
C44 C45 1.509(5)
C44 H44A 0.9900
C44 H44B 0.9900
C45 C46 1.528(6)
C45 H45A 0.9900
C45 H45B 0.9900
C46 H46A 0.9800
C46 H46B 0.9800
C46 H46C 0.9800
